data_2201275
loop_
_publ_author_name
'Clegg, William'
'Scott, Andrew J.'
'Norman, Nicholas C.'
'Robins, Edward G.'
'Whittell, George R.'

_publ_section_title
;
 Trichloro(perdeuteroacetonitrile)bis(triphenylphosphine)rhodium(III)
;
_journal_issue 8
_journal_name_full 'Acta Crystallographica Section E'
_journal_page_first m410
_journal_page_last m411
_journal_paper_doi 10.1107/S1600536802012254
_journal_volume 58
_journal_year 2002
_chemical_formula_iupac '[Rh Cl3 (C18 H15 P1)2 (C2 D3 N)]'
_chemical_formula_moiety 'C38 H30 Cl3 D3 N P2 Rh'
_chemical_formula_sum 'C38 H30 Cl3 D3 N P2 Rh'
_chemical_formula_weight 777.85
_chemical_name_systematic
;
trichloro(perdeuteroacetonitrile)bis(triphenylphosphine)rhodium(III)
;
_space_group_IT_number 14
_symmetry_cell_setting monoclinic
_symmetry_space_group_name_Hall '-P 2ybc'
_symmetry_space_group_name_H-M 'P 1 21/c 1'
_atom_sites_solution_hydrogens geom
_atom_sites_solution_primary direct
_atom_sites_solution_secondary difmap
_audit_creation_method SHELXL-97
_cell_angle_alpha 90.00
_cell_angle_beta 111.666(2)
_cell_angle_gamma 90.00
_cell_formula_units_Z 8
_cell_length_a 26.4006(9)
_cell_length_b 14.1098(6)
_cell_length_c 19.8335(12)
_cell_measurement_reflns_used 20658
_cell_measurement_temperature 160(2)
_cell_measurement_theta_max 28.5
_cell_measurement_theta_min 1.8
_cell_volume 6866.2(6)
_computing_cell_refinement 'local programs'
_computing_data_collection 'SMART (Siemens, 1994)'
_computing_data_reduction 'SAINT (Siemens, 1994)'
_computing_molecular_graphics SHELXTL
_computing_publication_material 'SHELXTL and local programs'
_computing_structure_refinement SHELXTL
_computing_structure_solution 'SHELXTL (Sheldrick, 1997)'
_diffrn_ambient_temperature 160(2)
_diffrn_detector_area_resol_mean 8.192
_diffrn_measured_fraction_theta_full 0.998
_diffrn_measured_fraction_theta_max 0.998
_diffrn_measurement_device_type 'Siemens SMART CCD diffractometer'
_diffrn_measurement_method '\w rotation with narrow frames'
_diffrn_radiation_monochromator graphite
_diffrn_radiation_source 'fine-focus sealed tube'
_diffrn_radiation_type MoK\a
_diffrn_radiation_wavelength 0.71073
_diffrn_reflns_av_R_equivalents 0.0856
_diffrn_reflns_av_sigmaI/netI 0.0592
_diffrn_reflns_limit_h_max 18
_diffrn_reflns_limit_h_min -31
_diffrn_reflns_limit_k_max 16
_diffrn_reflns_limit_k_min -16
_diffrn_reflns_limit_l_max 23
_diffrn_reflns_limit_l_min -23
_diffrn_reflns_number 35176
_diffrn_reflns_theta_full 25.00
_diffrn_reflns_theta_max 25.0
_diffrn_reflns_theta_min 0.8
_diffrn_standards_number 0
_exptl_absorpt_coefficient_mu 0.853
_exptl_absorpt_correction_T_max 0.88
_exptl_absorpt_correction_T_min 0.83
_exptl_absorpt_correction_type multi-scan
_exptl_absorpt_process_details '(XPREP in SHELXTL; Sheldrick, 1997)'
_exptl_crystal_colour orange
_exptl_crystal_density_diffrn 1.505
_exptl_crystal_density_method 'not measured'
_exptl_crystal_description block
_exptl_crystal_F_000 3152
_exptl_crystal_size_max 0.22
_exptl_crystal_size_mid 0.20
_exptl_crystal_size_min 0.16
_refine_diff_density_max 0.948
_refine_diff_density_min -0.881
_refine_ls_extinction_coef 0.00013(3)
_refine_ls_extinction_expression Fc^*^=kFc[1+0.001xFc^2^\l^3^/sin(2\q)]^-1/4^
_refine_ls_extinction_method SHELXTL
_refine_ls_goodness_of_fit_ref 1.210
_refine_ls_hydrogen_treatment constr
_refine_ls_matrix_type full
_refine_ls_number_parameters 814
_refine_ls_number_reflns 12063
_refine_ls_number_restraints 0
_refine_ls_restrained_S_all 1.210
_refine_ls_R_factor_all 0.0729
_refine_ls_R_factor_gt 0.0534
_refine_ls_shift/su_max 0.001
_refine_ls_shift/su_mean 0.000
_refine_ls_structure_factor_coef Fsqd
_refine_ls_weighting_details 'w = 1/[\s^2^(Fo^2^)+28.998P] where P = (Fo^2^+2Fc^2^)/3'
_refine_ls_weighting_scheme calc
_refine_ls_wR_factor_gt 0.1097
_refine_ls_wR_factor_ref 0.1209
_reflns_number_gt 9721
_reflns_number_total 12063
_reflns_threshold_expression I>2\s(I)
_cod_data_source_file bt6163.cif
_cod_data_source_block I
_cod_original_sg_symbol_H-M 'P 21/c'
_cod_database_code 2201275
_cod_database_fobs_code 2201275

loop_
_symmetry_equiv_pos_as_xyz
'x, y, z'
'-x, y+1/2, -z+1/2'
'-x, -y, -z'
'x, -y-1/2, z-1/2'

loop_
_atom_site_label
_atom_site_fract_x
_atom_site_fract_y
_atom_site_fract_z
_atom_site_U_iso_or_equiv
_atom_site_adp_type
_atom_site_calc_flag
_atom_site_refinement_flags
_atom_site_occupancy
_atom_site_disorder_assembly
_atom_site_disorder_group
_atom_site_type_symbol
Rh1 -0.045837(15) 0.24652(3) 0.05783(2) 0.01899(11) Uani d . 1 . . Rh
Cl1 -0.04786(6) 0.41037(10) 0.03990(8) 0.0319(3) Uani d . 1 . . Cl
Cl2 -0.04405(5) 0.07852(9) 0.06346(7) 0.0242(3) Uani d . 1 . . Cl
Cl3 -0.06979(5) 0.27036(9) 0.15898(6) 0.0243(3) Uani d . 1 . . Cl
N1 -0.02242(17) 0.2376(4) -0.0273(2) 0.0291(11) Uani d . 1 . . N
C1 -0.0082(3) 0.2293(5) -0.0737(3) 0.0435(16) Uani d . 1 . . C
C2 0.0118(4) 0.2155(8) -0.1330(4) 0.074(3) Uani d . 1 . . C
H2A 0.0448 0.2536 -0.1236 0.111 Uiso calc R 1 . . H
H2B -0.0163 0.2355 -0.1789 0.111 Uiso calc R 1 . . H
H2C 0.0203 0.1484 -0.1359 0.111 Uiso calc R 1 . . H
P1 -0.14136(5) 0.24422(10) -0.01741(7) 0.0195(3) Uani d . 1 . . P
C3 -0.1796(2) 0.3509(4) -0.0135(3) 0.0220(11) Uani d . 1 . . C
C4 -0.1737(2) 0.4361(4) -0.0463(3) 0.0320(13) Uani d . 1 . . C
H4 -0.1497 0.4391 -0.0721 0.038 Uiso calc R 1 . . H
C5 -0.2026(3) 0.5155(4) -0.0412(3) 0.0376(15) Uani d . 1 . . C
H5 -0.1985 0.5727 -0.0640 0.045 Uiso calc R 1 . . H
C6 -0.2370(3) 0.5135(4) -0.0039(3) 0.0396(15) Uani d . 1 . . C
H6 -0.2566 0.5687 -0.0008 0.048 Uiso calc R 1 . . H
C7 -0.2430(2) 0.4305(4) 0.0292(3) 0.0335(14) Uani d . 1 . . C
H7 -0.2669 0.4288 0.0551 0.040 Uiso calc R 1 . . H
C8 -0.2145(2) 0.3496(4) 0.0253(3) 0.0276(12) Uani d . 1 . . C
H8 -0.2187 0.2931 0.0489 0.033 Uiso calc R 1 . . H
C9 -0.1518(2) 0.2221(4) -0.1130(3) 0.0272(12) Uani d . 1 . . C
C10 -0.1262(2) 0.1420(5) -0.1267(3) 0.0352(14) Uani d . 1 . . C
H10 -0.1064 0.1014 -0.0876 0.042 Uiso calc R 1 . . H
C11 -0.1291(3) 0.1205(6) -0.1957(4) 0.0483(19) Uani d . 1 . . C
H11 -0.1116 0.0654 -0.2042 0.058 Uiso calc R 1 . . H
C12 -0.1577(3) 0.1800(6) -0.2529(3) 0.050(2) Uani d . 1 . . C
H12 -0.1587 0.1673 -0.3004 0.060 Uiso calc R 1 . . H
C13 -0.1846(3) 0.2574(6) -0.2404(3) 0.053(2) Uani d . 1 . . C
H13 -0.2054 0.2963 -0.2801 0.064 Uiso calc R 1 . . H
C14 -0.1820(2) 0.2805(5) -0.1702(3) 0.0372(15) Uani d . 1 . . C
H14 -0.2005 0.3345 -0.1621 0.045 Uiso calc R 1 . . H
C15 -0.1844(2) 0.1534(4) 0.0001(3) 0.0233(11) Uani d . 1 . . C
C16 -0.1705(2) 0.1103(4) 0.0665(3) 0.0271(12) Uani d . 1 . . C
H16 -0.1353 0.1202 0.1026 0.032 Uiso calc R 1 . . H
C17 -0.2077(2) 0.0519(4) 0.0811(3) 0.0366(15) Uani d . 1 . . C
H17 -0.1976 0.0222 0.1272 0.044 Uiso calc R 1 . . H
C18 -0.2594(2) 0.0365(4) 0.0291(3) 0.0341(14) Uani d . 1 . . C
H18 -0.2847 -0.0035 0.0392 0.041 Uiso calc R 1 . . H
C19 -0.2733(2) 0.0804(4) -0.0374(3) 0.0299(13) Uani d . 1 . . C
H19 -0.3086 0.0708 -0.0731 0.036 Uiso calc R 1 . . H
C20 -0.2368(2) 0.1377(4) -0.0527(3) 0.0258(12) Uani d . 1 . . C
H20 -0.2469 0.1668 -0.0991 0.031 Uiso calc R 1 . . H
P2 0.04758(5) 0.24824(10) 0.13843(7) 0.0212(3) Uani d . 1 . . P
C21 0.0980(2) 0.2169(4) 0.0986(3) 0.0296(13) Uani d . 1 . . C
C22 0.1476(3) 0.2647(5) 0.1173(4) 0.0431(16) Uani d . 1 . . C
H22 0.1540 0.3195 0.1472 0.052 Uiso calc R 1 . . H
C23 0.1872(3) 0.2334(5) 0.0930(5) 0.0525(19) Uani d . 1 . . C
H23 0.2207 0.2667 0.1060 0.063 Uiso calc R 1 . . H
C24 0.1783(3) 0.1531(5) 0.0495(5) 0.057(2) Uani d . 1 . . C
H24 0.2051 0.1329 0.0312 0.068 Uiso calc R 1 . . H
C25 0.1303(3) 0.1030(5) 0.0331(4) 0.0408(15) Uani d . 1 . . C
H25 0.1243 0.0474 0.0041 0.049 Uiso calc R 1 . . H
C26 0.0910(2) 0.1337(4) 0.0590(3) 0.0316(13) Uani d . 1 . . C
H26 0.0589 0.0972 0.0495 0.038 Uiso calc R 1 . . H
C27 0.06710(19) 0.3661(4) 0.1778(3) 0.0214(11) Uani d . 1 . . C
C28 0.0723(2) 0.4418(4) 0.1353(3) 0.0285(13) Uani d . 1 . . C
H28 0.0686 0.4313 0.0864 0.034 Uiso calc R 1 . . H
C29 0.0830(2) 0.5329(4) 0.1647(3) 0.0276(12) Uani d . 1 . . C
H29 0.0866 0.5843 0.1359 0.033 Uiso calc R 1 . . H
C30 0.0884(2) 0.5484(4) 0.2362(3) 0.0316(13) Uani d . 1 . . C
H30 0.0963 0.6101 0.2565 0.038 Uiso calc R 1 . . H
C31 0.0822(2) 0.4737(4) 0.2776(3) 0.0316(13) Uani d . 1 . . C
H31 0.0852 0.4846 0.3262 0.038 Uiso calc R 1 . . H
C32 0.0716(2) 0.3830(4) 0.2490(3) 0.0250(12) Uani d . 1 . . C
H32 0.0674 0.3322 0.2780 0.030 Uiso calc R 1 . . H
C33 0.0692(2) 0.1691(4) 0.2174(3) 0.0282(13) Uani d . 1 . . C
C34 0.1243(2) 0.1661(5) 0.2620(4) 0.0409(16) Uani d . 1 . . C
H34 0.1497 0.2035 0.2500 0.049 Uiso calc R 1 . . H
C35 0.1425(3) 0.1094(5) 0.3234(4) 0.0449(17) Uani d . 1 . . C
H35 0.1800 0.1102 0.3536 0.054 Uiso calc R 1 . . H
C36 0.1072(2) 0.0521(5) 0.3412(3) 0.0378(15) Uani d . 1 . . C
H36 0.1201 0.0130 0.3831 0.045 Uiso calc R 1 . . H
C37 0.0528(2) 0.0524(5) 0.2973(3) 0.0382(15) Uani d . 1 . . C
H37 0.0281 0.0119 0.3082 0.046 Uiso calc R 1 . . H
C38 0.0334(2) 0.1122(4) 0.2363(3) 0.0279(12) Uani d . 1 . . C
H38 -0.0045 0.1138 0.2078 0.033 Uiso calc R 1 . . H
Rh2 -0.545782(14) 0.24312(3) -0.599891(18) 0.01381(10) Uani d . 1 . . Rh
Cl4 -0.55814(5) 0.40511(8) -0.58182(7) 0.0211(3) Uani d . 1 . . Cl
Cl5 -0.53843(5) 0.07534(8) -0.60854(6) 0.0169(2) Uani d . 1 . . Cl
Cl6 -0.56515(5) 0.27404(9) -0.72291(6) 0.0186(3) Uani d . 1 . . Cl
N2 -0.52469(16) 0.2249(3) -0.4930(2) 0.0193(9) Uani d . 1 . . N
C39 -0.5116(2) 0.2122(4) -0.4326(3) 0.0220(11) Uani d . 1 . . C
C40 -0.4935(3) 0.1935(5) -0.3550(3) 0.0412(16) Uani d . 1 . . C
H40A -0.4625 0.2346 -0.3290 0.062 Uiso calc R 1 . . H
H40B -0.4823 0.1270 -0.3456 0.062 Uiso calc R 1 . . H
H40C -0.5234 0.2063 -0.3383 0.062 Uiso calc R 1 . . H
P3 -0.63943(5) 0.22079(9) -0.61803(7) 0.0166(3) Uani d . 1 . . P
C41 -0.6758(2) 0.1252(4) -0.6779(3) 0.0211(11) Uani d . 1 . . C
C42 -0.6704(2) 0.1134(5) -0.7442(3) 0.0364(15) Uani d . 1 . . C
H42 -0.6433 0.1479 -0.7546 0.044 Uiso calc R 1 . . H
C43 -0.7041(3) 0.0519(5) -0.7950(4) 0.0490(19) Uani d . 1 . . C
H43 -0.7001 0.0448 -0.8404 0.059 Uiso calc R 1 . . H
C44 -0.7436(2) 0.0004(4) -0.7810(3) 0.0357(14) Uani d . 1 . . C
H44 -0.7672 -0.0407 -0.8169 0.043 Uiso calc R 1 . . H
C45 -0.7483(3) 0.0091(5) -0.7157(3) 0.0416(16) Uani d . 1 . . C
H45 -0.7747 -0.0273 -0.7052 0.050 Uiso calc R 1 . . H
C46 -0.7147(3) 0.0709(5) -0.6639(3) 0.0370(15) Uani d . 1 . . C
H46 -0.7184 0.0762 -0.6182 0.044 Uiso calc R 1 . . H
C47 -0.6447(2) 0.1908(4) -0.5316(3) 0.0214(11) Uani d . 1 . . C
C48 -0.6259(2) 0.1019(4) -0.5020(3) 0.0284(12) Uani d . 1 . . C
H48 -0.6136 0.0575 -0.5286 0.034 Uiso calc R 1 . . H
C49 -0.6251(2) 0.0782(5) -0.4335(3) 0.0354(14) Uani d . 1 . . C
H49 -0.6124 0.0175 -0.4136 0.042 Uiso calc R 1 . . H
C50 -0.6428(3) 0.1432(5) -0.3942(3) 0.0416(17) Uani d . 1 . . C
H50 -0.6425 0.1267 -0.3476 0.050 Uiso calc R 1 . . H
C51 -0.6605(3) 0.2310(5) -0.4227(3) 0.0399(16) Uani d . 1 . . C
H51 -0.6725 0.2751 -0.3956 0.048 Uiso calc R 1 . . H
C52 -0.6613(2) 0.2565(4) -0.4910(3) 0.0306(13) Uani d . 1 . . C
H52 -0.6729 0.3180 -0.5099 0.037 Uiso calc R 1 . . H
C53 -0.6897(2) 0.3138(4) -0.6596(3) 0.0227(11) Uani d . 1 . . C
C54 -0.7404(2) 0.3091(4) -0.6517(3) 0.0332(13) Uani d . 1 . . C
H54 -0.7462 0.2653 -0.6190 0.040 Uiso calc R 1 . . H
C55 -0.7823(2) 0.3700(5) -0.6929(4) 0.0414(16) Uani d . 1 . . C
H55 -0.8166 0.3676 -0.6877 0.050 Uiso calc R 1 . . H
C56 -0.7741(2) 0.4332(4) -0.7408(3) 0.0382(15) Uani d . 1 . . C
H56 -0.8028 0.4741 -0.7687 0.046 Uiso calc R 1 . . H
C57 -0.7247(3) 0.4369(5) -0.7481(4) 0.0414(16) Uani d . 1 . . C
H57 -0.7192 0.4803 -0.7814 0.050 Uiso calc R 1 . . H
C58 -0.6819(2) 0.3777(4) -0.7071(3) 0.0316(13) Uani d . 1 . . C
H58 -0.6476 0.3816 -0.7122 0.038 Uiso calc R 1 . . H
P4 -0.45247(5) 0.26227(9) -0.58441(6) 0.0161(3) Uani d . 1 . . P
C59 -0.4242(2) 0.1853(3) -0.6360(3) 0.0202(11) Uani d . 1 . . C
C60 -0.3678(2) 0.1854(4) -0.6181(3) 0.0313(13) Uani d . 1 . . C
H60 -0.3448 0.2190 -0.5765 0.038 Uiso calc R 1 . . H
C61 -0.3455(3) 0.1365(5) -0.6609(4) 0.0417(16) Uani d . 1 . . C
H61 -0.3073 0.1379 -0.6492 0.050 Uiso calc R 1 . . H
C62 -0.3783(3) 0.0855(5) -0.7206(4) 0.0428(16) Uani d . 1 . . C
H62 -0.3627 0.0528 -0.7500 0.051 Uiso calc R 1 . . H
C63 -0.4337(2) 0.0822(4) -0.7370(3) 0.0330(13) Uani d . 1 . . C
H63 -0.4561 0.0459 -0.7773 0.040 Uiso calc R 1 . . H
C64 -0.4570(2) 0.1315(4) -0.6955(3) 0.0250(12) Uani d . 1 . . C
H64 -0.4952 0.1288 -0.7074 0.030 Uiso calc R 1 . . H
C65 -0.4378(2) 0.3796(3) -0.6100(3) 0.0187(10) Uani d . 1 . . C
C66 -0.4299(2) 0.3929(4) -0.6753(3) 0.0226(11) Uani d . 1 . . C
H66 -0.4302 0.3396 -0.7047 0.027 Uiso calc R 1 . . H
C67 -0.4218(2) 0.4828(4) -0.6975(3) 0.0301(13) Uani d . 1 . . C
H67 -0.4167 0.4909 -0.7421 0.036 Uiso calc R 1 . . H
C68 -0.4212(2) 0.5602(4) -0.6552(3) 0.0312(13) Uani d . 1 . . C
H68 -0.4156 0.6218 -0.6705 0.037 Uiso calc R 1 . . H
C69 -0.4288(2) 0.5485(4) -0.5904(3) 0.0273(12) Uani d . 1 . . C
H69 -0.4274 0.6019 -0.5606 0.033 Uiso calc R 1 . . H
C70 -0.4386(2) 0.4587(4) -0.5686(3) 0.0209(11) Uani d . 1 . . C
H70 -0.4458 0.4515 -0.5254 0.025 Uiso calc R 1 . . H
C71 -0.4048(2) 0.2421(4) -0.4909(3) 0.0234(11) Uani d . 1 . . C
C72 -0.3680(3) 0.3088(5) -0.4506(3) 0.0409(16) Uani d . 1 . . C
H72 -0.3665 0.3689 -0.4712 0.049 Uiso calc R 1 . . H
C73 -0.3329(3) 0.2891(5) -0.3794(4) 0.054(2) Uani d . 1 . . C
H73 -0.3075 0.3353 -0.3519 0.065 Uiso calc R 1 . . H
C74 -0.3357(3) 0.2017(5) -0.3499(3) 0.0427(16) Uani d . 1 . . C
H74 -0.3122 0.1878 -0.3016 0.051 Uiso calc R 1 . . H
C75 -0.3722(2) 0.1345(4) -0.3894(3) 0.0332(14) Uani d . 1 . . C
H75 -0.3739 0.0746 -0.3685 0.040 Uiso calc R 1 . . H
C76 -0.4066(2) 0.1543(4) -0.4603(3) 0.0239(11) Uani d . 1 . . C
H76 -0.4315 0.1075 -0.4879 0.029 Uiso calc R 1 . . H

loop_
_atom_site_aniso_label
_atom_site_aniso_U_11
_atom_site_aniso_U_22
_atom_site_aniso_U_33
_atom_site_aniso_U_12
_atom_site_aniso_U_13
_atom_site_aniso_U_23
Rh1 0.0171(2) 0.0192(2) 0.0215(2) -0.00385(16) 0.00810(16) -0.00266(17)
Cl1 0.0277(7) 0.0229(7) 0.0421(8) -0.0026(6) 0.0094(6) 0.0004(6)
Cl2 0.0213(6) 0.0214(6) 0.0297(7) -0.0050(5) 0.0090(5) -0.0044(5)
Cl3 0.0218(6) 0.0313(7) 0.0215(6) 0.0013(5) 0.0099(5) -0.0033(5)
N1 0.020(2) 0.052(3) 0.019(2) 0.002(2) 0.0111(19) -0.001(2)
C1 0.033(3) 0.061(5) 0.036(3) -0.001(3) 0.011(3) 0.002(3)
C2 0.071(5) 0.124(8) 0.044(4) 0.010(6) 0.039(4) 0.010(5)
P1 0.0179(6) 0.0227(7) 0.0180(6) -0.0017(6) 0.0067(5) 0.0008(6)
C3 0.019(3) 0.019(3) 0.023(3) 0.001(2) 0.002(2) 0.000(2)
C4 0.028(3) 0.030(3) 0.036(3) 0.001(3) 0.009(3) 0.004(3)
C5 0.040(4) 0.028(3) 0.039(3) 0.002(3) 0.008(3) 0.007(3)
C6 0.034(3) 0.028(3) 0.048(4) 0.012(3) 0.004(3) -0.002(3)
C7 0.032(3) 0.037(4) 0.029(3) 0.004(3) 0.010(3) -0.007(3)
C8 0.029(3) 0.028(3) 0.028(3) 0.000(2) 0.013(2) -0.002(2)
C9 0.024(3) 0.037(3) 0.021(3) -0.017(3) 0.009(2) -0.005(2)
C10 0.028(3) 0.050(4) 0.030(3) -0.012(3) 0.014(3) -0.009(3)
C11 0.042(4) 0.071(5) 0.041(4) -0.023(4) 0.026(3) -0.025(4)
C12 0.046(4) 0.080(6) 0.029(3) -0.041(4) 0.019(3) -0.021(4)
C13 0.053(4) 0.072(5) 0.028(3) -0.036(4) 0.007(3) 0.006(4)
C14 0.037(3) 0.049(4) 0.022(3) -0.019(3) 0.006(2) -0.001(3)
C15 0.020(3) 0.025(3) 0.029(3) 0.002(2) 0.013(2) -0.005(2)
C16 0.025(3) 0.024(3) 0.031(3) 0.003(2) 0.008(2) 0.005(2)
C17 0.030(3) 0.038(4) 0.046(4) 0.002(3) 0.019(3) 0.016(3)
C18 0.032(3) 0.024(3) 0.053(4) -0.006(3) 0.024(3) 0.002(3)
C19 0.023(3) 0.026(3) 0.042(3) -0.007(2) 0.013(3) -0.009(3)
C20 0.025(3) 0.026(3) 0.026(3) -0.002(2) 0.009(2) -0.004(2)
P2 0.0162(6) 0.0191(7) 0.0290(7) -0.0026(5) 0.0091(5) -0.0045(6)
C21 0.022(3) 0.024(3) 0.046(3) -0.005(2) 0.017(3) -0.005(3)
C22 0.038(4) 0.034(4) 0.062(4) -0.005(3) 0.023(3) -0.011(3)
C23 0.039(4) 0.033(4) 0.097(6) -0.001(3) 0.038(4) -0.004(4)
C24 0.048(4) 0.037(4) 0.106(6) -0.002(3) 0.052(5) -0.013(4)
C25 0.037(4) 0.029(3) 0.055(4) 0.000(3) 0.016(3) -0.014(3)
C26 0.029(3) 0.026(3) 0.041(3) -0.002(3) 0.014(3) -0.007(3)
C27 0.011(2) 0.020(3) 0.033(3) -0.002(2) 0.007(2) -0.009(2)
C28 0.026(3) 0.029(3) 0.030(3) 0.002(2) 0.011(2) -0.004(2)
C29 0.020(3) 0.023(3) 0.039(3) -0.008(2) 0.011(2) -0.003(2)
C30 0.022(3) 0.024(3) 0.048(4) -0.001(2) 0.012(3) -0.010(3)
C31 0.023(3) 0.035(3) 0.034(3) -0.004(3) 0.008(2) -0.012(3)
C32 0.021(3) 0.026(3) 0.027(3) -0.001(2) 0.007(2) -0.003(2)
C33 0.023(3) 0.020(3) 0.036(3) 0.007(2) 0.004(2) -0.004(2)
C34 0.022(3) 0.037(4) 0.056(4) -0.002(3) 0.006(3) 0.009(3)
C35 0.024(3) 0.044(4) 0.051(4) 0.000(3) -0.005(3) 0.014(3)
C36 0.033(3) 0.039(4) 0.034(3) 0.003(3) 0.004(3) 0.007(3)
C37 0.027(3) 0.047(4) 0.038(3) -0.002(3) 0.009(3) 0.007(3)
C38 0.019(3) 0.033(3) 0.027(3) -0.001(2) 0.002(2) 0.005(2)
Rh2 0.01454(19) 0.0138(2) 0.01279(18) -0.00040(15) 0.00472(14) -0.00056(15)
Cl4 0.0239(6) 0.0144(6) 0.0252(6) -0.0002(5) 0.0093(5) -0.0050(5)
Cl5 0.0205(6) 0.0111(5) 0.0188(6) -0.0015(5) 0.0070(5) -0.0022(4)
Cl6 0.0189(6) 0.0241(6) 0.0128(5) 0.0009(5) 0.0058(4) 0.0013(5)
N2 0.015(2) 0.021(2) 0.022(2) -0.0001(18) 0.0067(17) -0.0002(18)
C39 0.021(3) 0.024(3) 0.024(3) 0.001(2) 0.012(2) -0.003(2)
C40 0.038(4) 0.068(5) 0.014(3) 0.003(3) 0.005(2) 0.005(3)
P3 0.0156(6) 0.0179(6) 0.0166(6) -0.0016(5) 0.0062(5) -0.0017(5)
C41 0.018(3) 0.020(3) 0.024(3) 0.002(2) 0.007(2) 0.003(2)
C42 0.038(3) 0.043(4) 0.036(3) -0.015(3) 0.023(3) -0.018(3)
C43 0.042(4) 0.066(5) 0.042(4) -0.021(4) 0.019(3) -0.027(4)
C44 0.024(3) 0.035(3) 0.042(3) -0.009(3) 0.005(3) -0.018(3)
C45 0.040(4) 0.037(4) 0.044(4) -0.019(3) 0.012(3) -0.007(3)
C46 0.042(4) 0.040(4) 0.030(3) -0.018(3) 0.013(3) -0.006(3)
C47 0.019(3) 0.029(3) 0.018(2) -0.009(2) 0.008(2) -0.005(2)
C48 0.033(3) 0.028(3) 0.026(3) -0.004(3) 0.012(2) 0.000(2)
C49 0.039(3) 0.040(4) 0.023(3) -0.013(3) 0.007(3) 0.005(3)
C50 0.047(4) 0.060(5) 0.020(3) -0.029(4) 0.015(3) -0.009(3)
C51 0.044(4) 0.048(4) 0.035(3) -0.024(3) 0.022(3) -0.020(3)
C52 0.038(3) 0.025(3) 0.033(3) -0.014(3) 0.018(3) -0.011(3)
C53 0.015(3) 0.020(3) 0.031(3) 0.002(2) 0.006(2) -0.006(2)
C54 0.024(3) 0.032(3) 0.043(3) -0.001(3) 0.011(3) -0.005(3)
C55 0.022(3) 0.041(4) 0.061(4) 0.001(3) 0.015(3) -0.008(3)
C56 0.025(3) 0.032(3) 0.047(4) 0.011(3) 0.001(3) -0.009(3)
C57 0.036(4) 0.030(3) 0.049(4) 0.005(3) 0.005(3) 0.009(3)
C58 0.025(3) 0.029(3) 0.040(3) 0.003(3) 0.011(3) 0.004(3)
P4 0.0155(6) 0.0157(6) 0.0159(6) -0.0018(5) 0.0043(5) -0.0003(5)
C59 0.022(3) 0.013(2) 0.028(3) 0.004(2) 0.012(2) 0.003(2)
C60 0.024(3) 0.030(3) 0.041(3) -0.002(3) 0.014(3) -0.008(3)
C61 0.026(3) 0.047(4) 0.057(4) 0.007(3) 0.021(3) 0.000(3)
C62 0.040(4) 0.047(4) 0.052(4) 0.013(3) 0.029(3) -0.009(3)
C63 0.034(3) 0.037(3) 0.030(3) 0.006(3) 0.014(3) -0.004(3)
C64 0.023(3) 0.028(3) 0.026(3) 0.005(2) 0.011(2) 0.001(2)
C65 0.017(2) 0.016(3) 0.018(2) -0.001(2) 0.001(2) 0.003(2)
C66 0.027(3) 0.022(3) 0.018(3) -0.001(2) 0.008(2) -0.003(2)
C67 0.034(3) 0.030(3) 0.020(3) -0.002(3) 0.003(2) 0.008(2)
C68 0.032(3) 0.021(3) 0.037(3) -0.002(2) 0.009(3) 0.007(3)
C69 0.033(3) 0.013(3) 0.034(3) -0.003(2) 0.010(3) -0.005(2)
C70 0.023(3) 0.021(3) 0.019(3) -0.006(2) 0.009(2) -0.003(2)
C71 0.021(3) 0.030(3) 0.018(2) 0.000(2) 0.006(2) 0.003(2)
C72 0.036(4) 0.035(4) 0.037(3) -0.016(3) -0.002(3) 0.007(3)
C73 0.050(4) 0.045(4) 0.037(4) -0.018(4) -0.019(3) 0.008(3)
C74 0.040(4) 0.047(4) 0.025(3) -0.003(3) -0.007(3) 0.011(3)
C75 0.033(3) 0.031(3) 0.033(3) 0.002(3) 0.009(3) 0.011(3)
C76 0.020(3) 0.022(3) 0.028(3) -0.002(2) 0.007(2) -0.003(2)

loop_
_atom_type_symbol
_atom_type_description
_atom_type_scat_dispersion_real
_atom_type_scat_dispersion_imag
_atom_type_scat_source
C C 0.0033 0.0016 'International Tables Vol C Tables 4.2.6.8 and 6.1.1.4'
H H 0.0000 0.0000 'International Tables Vol C Tables 4.2.6.8 and 6.1.1.4'
N N 0.0061 0.0033 'International Tables Vol C Tables 4.2.6.8 and 6.1.1.4'
P P 0.1023 0.0942 'International Tables Vol C Tables 4.2.6.8 and 6.1.1.4'
Cl Cl 0.1484 0.1585 'International Tables Vol C Tables 4.2.6.8 and 6.1.1.4'
Rh Rh -1.1178 0.9187 'International Tables Vol C Tables 4.2.6.8 and 6.1.1.4'

loop_
_geom_angle_atom_site_label_1
_geom_angle_atom_site_label_2
_geom_angle_atom_site_label_3
_geom_angle
_geom_angle_publ_flag
Cl1 Rh1 Cl2 174.01(5) yes
Cl1 Rh1 Cl3 89.43(5) yes
Cl1 Rh1 N1 86.03(15) yes
Cl1 Rh1 P1 87.66(5) yes
Cl1 Rh1 P2 92.96(5) yes
Cl2 Rh1 Cl3 96.33(5) yes
Cl2 Rh1 N1 88.27(15) yes
Cl2 Rh1 P1 90.79(5) yes
Cl2 Rh1 P2 88.91(5) yes
Cl3 Rh1 N1 174.94(15) yes
Cl3 Rh1 P1 88.89(4) yes
Cl3 Rh1 P2 87.93(5) yes
N1 Rh1 P1 93.16(13) yes
N1 Rh1 P2 90.07(13) yes
P1 Rh1 P2 176.75(5) yes
Rh1 N1 C1 177.1(6) ?
N1 C1 C2 177.8(8) ?
C1 C2 H2A 109.5 ?
C1 C2 H2B 109.5 ?
C1 C2 H2C 109.5 ?
H2A C2 H2B 109.5 ?
H2A C2 H2C 109.5 ?
H2B C2 H2C 109.5 ?
Rh1 P1 C3 115.49(17) ?
Rh1 P1 C9 111.36(18) ?
Rh1 P1 C15 118.25(18) ?
C3 P1 C9 108.0(3) ?
C3 P1 C15 100.1(2) ?
C9 P1 C15 102.2(2) ?
P1 C3 C4 121.8(4) ?
P1 C3 C8 119.9(4) ?
C4 C3 C8 118.3(5) ?
C3 C4 H4 119.9 ?
C3 C4 C5 120.1(6) ?
H4 C4 C5 119.9 ?
C4 C5 H5 119.4 ?
C4 C5 C6 121.2(6) ?
H5 C5 C6 119.4 ?
C5 C6 H6 120.3 ?
C5 C6 C7 119.4(6) ?
H6 C6 C7 120.3 ?
C6 C7 H7 119.6 ?
C6 C7 C8 120.9(6) ?
H7 C7 C8 119.6 ?
C3 C8 C7 120.0(5) ?
C3 C8 H8 120.0 ?
C7 C8 H8 120.0 ?
P1 C9 C10 116.1(4) ?
P1 C9 C14 124.3(5) ?
C10 C9 C14 119.6(5) ?
C9 C10 H10 119.3 ?
C9 C10 C11 121.3(6) ?
H10 C10 C11 119.3 ?
C10 C11 H11 120.2 ?
C10 C11 C12 119.5(7) ?
H11 C11 C12 120.2 ?
C11 C12 H12 120.2 ?
C11 C12 C13 119.6(6) ?
H12 C12 C13 120.2 ?
C12 C13 H13 119.2 ?
C12 C13 C14 121.6(7) ?
H13 C13 C14 119.2 ?
C9 C14 C13 118.3(7) ?
C9 C14 H14 120.8 ?
C13 C14 H14 120.8 ?
P1 C15 C16 121.9(4) ?
P1 C15 C20 118.4(4) ?
C16 C15 C20 119.1(5) ?
C15 C16 H16 119.9 ?
C15 C16 C17 120.2(5) ?
H16 C16 C17 119.9 ?
C16 C17 H17 119.6 ?
C16 C17 C18 120.8(6) ?
H17 C17 C18 119.6 ?
C17 C18 H18 120.6 ?
C17 C18 C19 118.7(5) ?
H18 C18 C19 120.6 ?
C18 C19 H19 119.5 ?
C18 C19 C20 121.1(5) ?
H19 C19 C20 119.5 ?
C15 C20 C19 120.1(5) ?
C15 C20 H20 119.9 ?
C19 C20 H20 119.9 ?
Rh1 P2 C21 116.24(19) ?
Rh1 P2 C27 110.66(16) ?
Rh1 P2 C33 118.86(19) ?
C21 P2 C27 105.5(2) ?
C21 P2 C33 100.1(3) ?
C27 P2 C33 103.8(2) ?
P2 C21 C22 121.8(5) ?
P2 C21 C26 118.8(4) ?
C22 C21 C26 118.5(5) ?
C21 C22 H22 119.7 ?
C21 C22 C23 120.7(6) ?
H22 C22 C23 119.7 ?
C22 C23 H23 119.9 ?
C22 C23 C24 120.2(6) ?
H23 C23 C24 119.9 ?
C23 C24 H24 120.2 ?
C23 C24 C25 119.5(6) ?
H24 C24 C25 120.2 ?
C24 C25 H25 120.0 ?
C24 C25 C26 120.0(6) ?
H25 C25 C26 120.0 ?
C21 C26 C25 120.8(5) ?
C21 C26 H26 119.6 ?
C25 C26 H26 119.6 ?
P2 C27 C28 120.8(4) ?
P2 C27 C32 119.5(4) ?
C28 C27 C32 119.3(5) ?
C27 C28 H28 120.0 ?
C27 C28 C29 120.1(5) ?
H28 C28 C29 120.0 ?
C28 C29 H29 120.0 ?
C28 C29 C30 120.0(5) ?
H29 C29 C30 120.0 ?
C29 C30 H30 120.1 ?
C29 C30 C31 119.8(5) ?
H30 C30 C31 120.1 ?
C30 C31 H31 119.6 ?
C30 C31 C32 120.8(5) ?
H31 C31 C32 119.6 ?
C27 C32 C31 120.1(5) ?
C27 C32 H32 120.0 ?
C31 C32 H32 120.0 ?
P2 C33 C34 118.8(5) ?
P2 C33 C38 123.6(4) ?
C34 C33 C38 117.6(5) ?
C33 C34 H34 119.5 ?
C33 C34 C35 121.1(6) ?
H34 C34 C35 119.5 ?
C34 C35 H35 119.4 ?
C34 C35 C36 121.1(6) ?
H35 C35 C36 119.4 ?
C35 C36 H36 120.5 ?
C35 C36 C37 118.9(6) ?
H36 C36 C37 120.5 ?
C36 C37 H37 119.7 ?
C36 C37 C38 120.5(6) ?
H37 C37 C38 119.7 ?
C33 C38 C37 120.7(5) ?
C33 C38 H38 119.7 ?
C37 C38 H38 119.7 ?
Cl4 Rh2 Cl5 173.32(4) yes
Cl4 Rh2 Cl6 89.34(4) yes
Cl4 Rh2 N2 87.93(12) yes
Cl4 Rh2 P3 87.54(4) yes
Cl4 Rh2 P4 93.73(4) yes
Cl5 Rh2 Cl6 95.86(4) yes
Cl5 Rh2 N2 87.14(12) yes
Cl5 Rh2 P3 88.02(4) yes
Cl5 Rh2 P4 90.81(4) yes
Cl6 Rh2 N2 175.40(12) yes
Cl6 Rh2 P3 92.98(4) yes
Cl6 Rh2 P4 86.03(4) yes
N2 Rh2 P3 90.59(12) yes
N2 Rh2 P4 90.45(12) yes
P3 Rh2 P4 178.39(5) yes
Rh2 N2 C39 177.7(4) ?
N2 C39 C40 178.1(6) ?
C39 C40 H40A 109.5 ?
C39 C40 H40B 109.5 ?
C39 C40 H40C 109.5 ?
H40A C40 H40B 109.5 ?
H40A C40 H40C 109.5 ?
H40B C40 H40C 109.5 ?
Rh2 P3 C41 117.70(17) ?
Rh2 P3 C47 108.95(17) ?
Rh2 P3 C53 120.80(18) ?
C41 P3 C47 103.7(2) ?
C41 P3 C53 96.7(2) ?
C47 P3 C53 107.2(2) ?
P3 C41 C42 119.6(4) ?
P3 C41 C46 122.0(4) ?
C42 C41 C46 117.9(5) ?
C41 C42 H42 119.8 ?
C41 C42 C43 120.4(6) ?
H42 C42 C43 119.8 ?
C42 C43 H43 119.5 ?
C42 C43 C44 121.0(6) ?
H43 C43 C44 119.5 ?
C43 C44 H44 120.4 ?
C43 C44 C45 119.2(6) ?
H44 C44 C45 120.4 ?
C44 C45 H45 119.7 ?
C44 C45 C46 120.5(6) ?
H45 C45 C46 119.7 ?
C41 C46 C45 120.9(6) ?
C41 C46 H46 119.5 ?
C45 C46 H46 119.5 ?
P3 C47 C48 117.7(4) ?
P3 C47 C52 122.4(4) ?
C48 C47 C52 119.5(5) ?
C47 C48 H48 120.0 ?
C47 C48 C49 120.1(5) ?
H48 C48 C49 120.0 ?
C48 C49 H49 120.0 ?
C48 C49 C50 120.1(6) ?
H49 C49 C50 120.0 ?
C49 C50 H50 120.0 ?
C49 C50 C51 119.9(5) ?
H50 C50 C51 120.0 ?
C50 C51 H51 119.5 ?
C50 C51 C52 120.9(6) ?
H51 C51 C52 119.5 ?
C47 C52 C51 119.5(6) ?
C47 C52 H52 120.3 ?
C51 C52 H52 120.3 ?
P3 C53 C54 118.6(4) ?
P3 C53 C58 120.8(4) ?
C54 C53 C58 119.8(5) ?
C53 C54 H54 120.5 ?
C53 C54 C55 119.1(6) ?
H54 C54 C55 120.5 ?
C54 C55 H55 119.7 ?
C54 C55 C56 120.7(6) ?
H55 C55 C56 119.7 ?
C55 C56 H56 120.1 ?
C55 C56 C57 119.7(6) ?
H56 C56 C57 120.1 ?
C56 C57 H57 119.6 ?
C56 C57 C58 120.9(6) ?
H57 C57 C58 119.6 ?
C53 C58 C57 119.9(6) ?
C53 C58 H58 120.1 ?
C57 C58 H58 120.1 ?
Rh2 P4 C59 118.43(17) ?
Rh2 P4 C65 112.65(17) ?
Rh2 P4 C71 113.75(17) ?
C59 P4 C65 102.3(2) ?
C59 P4 C71 101.7(2) ?
C65 P4 C71 106.6(2) ?
P4 C59 C60 118.2(4) ?
P4 C59 C64 122.8(4) ?
C60 C59 C64 118.9(5) ?
C59 C60 H60 120.1 ?
C59 C60 C61 119.9(6) ?
H60 C60 C61 120.1 ?
C60 C61 H61 119.6 ?
C60 C61 C62 120.8(6) ?
H61 C61 C62 119.6 ?
C61 C62 H62 120.2 ?
C61 C62 C63 119.7(6) ?
H62 C62 C63 120.2 ?
C62 C63 H63 119.7 ?
C62 C63 C64 120.6(6) ?
H63 C63 C64 119.7 ?
C59 C64 C63 120.2(5) ?
C59 C64 H64 119.9 ?
C63 C64 H64 119.9 ?
P4 C65 C66 120.1(4) ?
P4 C65 C70 121.1(4) ?
C66 C65 C70 118.7(5) ?
C65 C66 H66 119.6 ?
C65 C66 C67 120.7(5) ?
H66 C66 C67 119.6 ?
C66 C67 H67 119.9 ?
C66 C67 C68 120.1(5) ?
H67 C67 C68 119.9 ?
C67 C68 H68 120.0 ?
C67 C68 C69 120.0(5) ?
H68 C68 C69 120.0 ?
C68 C69 H69 119.8 ?
C68 C69 C70 120.3(5) ?
H69 C69 C70 119.8 ?
C65 C70 C69 120.1(5) ?
C65 C70 H70 119.9 ?
C69 C70 H70 119.9 ?
P4 C71 C72 123.7(4) ?
P4 C71 C76 117.3(4) ?
C72 C71 C76 119.0(5) ?
C71 C72 H72 119.6 ?
C71 C72 C73 120.9(6) ?
H72 C72 C73 119.6 ?
C72 C73 H73 120.5 ?
C72 C73 C74 119.0(6) ?
H73 C73 C74 120.5 ?
C73 C74 H74 119.6 ?
C73 C74 C75 120.8(5) ?
H74 C74 C75 119.6 ?
C74 C75 H75 120.1 ?
C74 C75 C76 119.8(5) ?
H75 C75 C76 120.1 ?
C71 C76 C75 120.5(5) ?
C71 C76 H76 119.8 ?
C75 C76 H76 119.8 ?

loop_
_geom_bond_atom_site_label_1
_geom_bond_atom_site_label_2
_geom_bond_site_symmetry_2
_geom_bond_distance
_geom_bond_publ_flag
Rh1 Cl1 . 2.3367(15) yes
Rh1 Cl2 . 2.3728(14) yes
Rh1 Cl3 . 2.3398(12) yes
Rh1 N1 . 2.006(4) yes
Rh1 P1 . 2.4102(13) yes
Rh1 P2 . 2.3933(13) yes
N1 C1 . 1.120(7) ?
C1 C2 . 1.469(9) ?
C2 H2A . 0.980 ?
C2 H2B . 0.980 ?
C2 H2C . 0.980 ?
P1 C3 . 1.831(5) ?
P1 C9 . 1.839(5) ?
P1 C15 . 1.830(5) ?
C3 C4 . 1.403(8) ?
C3 C8 . 1.401(7) ?
C4 H4 . 0.950 ?
C4 C5 . 1.381(9) ?
C5 H5 . 0.950 ?
C5 C6 . 1.368(9) ?
C6 H6 . 0.950 ?
C6 C7 . 1.380(9) ?
C7 H7 . 0.950 ?
C7 C8 . 1.384(8) ?
C8 H8 . 0.950 ?
C9 C10 . 1.394(9) ?
C9 C14 . 1.391(8) ?
C10 H10 . 0.950 ?
C10 C11 . 1.376(8) ?
C11 H11 . 0.950 ?
C11 C12 . 1.390(11) ?
C12 H12 . 0.950 ?
C12 C13 . 1.375(11) ?
C13 H13 . 0.950 ?
C13 C14 . 1.406(9) ?
C14 H14 . 0.950 ?
C15 C16 . 1.372(8) ?
C15 C20 . 1.410(7) ?
C16 H16 . 0.950 ?
C16 C17 . 1.391(8) ?
C17 H17 . 0.950 ?
C17 C18 . 1.393(9) ?
C18 H18 . 0.950 ?
C18 C19 . 1.377(8) ?
C19 H19 . 0.950 ?
C19 C20 . 1.376(8) ?
C20 H20 . 0.950 ?
P2 C21 . 1.836(6) ?
P2 C27 . 1.829(5) ?
P2 C33 . 1.835(6) ?
C21 C22 . 1.395(8) ?
C21 C26 . 1.386(8) ?
C22 H22 . 0.950 ?
C22 C23 . 1.376(9) ?
C23 H23 . 0.950 ?
C23 C24 . 1.391(10) ?
C24 H24 . 0.950 ?
C24 C25 . 1.381(9) ?
C25 H25 . 0.950 ?
C25 C26 . 1.387(8) ?
C26 H26 . 0.950 ?
C27 C28 . 1.398(8) ?
C27 C32 . 1.394(7) ?
C28 H28 . 0.950 ?
C28 C29 . 1.397(8) ?
C29 H29 . 0.950 ?
C29 C30 . 1.388(8) ?
C30 H30 . 0.950 ?
C30 C31 . 1.384(8) ?
C31 H31 . 0.950 ?
C31 C32 . 1.385(8) ?
C32 H32 . 0.950 ?
C33 C34 . 1.396(8) ?
C33 C38 . 1.392(8) ?
C34 H34 . 0.950 ?
C34 C35 . 1.386(9) ?
C35 H35 . 0.950 ?
C35 C36 . 1.375(9) ?
C36 H36 . 0.950 ?
C36 C37 . 1.378(8) ?
C37 H37 . 0.950 ?
C37 C38 . 1.407(8) ?
C38 H38 . 0.950 ?
Rh2 Cl4 . 2.3548(12) yes
Rh2 Cl5 . 2.3867(12) yes
Rh2 Cl6 . 2.3418(11) yes
Rh2 N2 . 1.999(4) yes
Rh2 P3 . 2.3843(13) yes
Rh2 P4 . 2.3826(13) yes
N2 C39 . 1.132(6) ?
C39 C40 . 1.457(7) ?
C40 H40A . 0.980 ?
C40 H40B . 0.980 ?
C40 H40C . 0.980 ?
P3 C41 . 1.819(5) ?
P3 C47 . 1.821(5) ?
P3 C53 . 1.832(5) ?
C41 C42 . 1.384(7) ?
C41 C46 . 1.389(8) ?
C42 H42 . 0.950 ?
C42 C43 . 1.378(8) ?
C43 H43 . 0.950 ?
C43 C44 . 1.382(9) ?
C44 H44 . 0.950 ?
C44 C45 . 1.351(9) ?
C45 H45 . 0.950 ?
C45 C46 . 1.390(8) ?
C46 H46 . 0.950 ?
C47 C48 . 1.397(8) ?
C47 C52 . 1.398(7) ?
C48 H48 . 0.950 ?
C48 C49 . 1.391(8) ?
C49 H49 . 0.950 ?
C49 C50 . 1.391(9) ?
C50 H50 . 0.950 ?
C50 C51 . 1.372(10) ?
C51 H51 . 0.950 ?
C51 C52 . 1.395(8) ?
C52 H52 . 0.950 ?
C53 C54 . 1.405(8) ?
C53 C58 . 1.374(8) ?
C54 H54 . 0.950 ?
C54 C55 . 1.399(9) ?
C55 H55 . 0.950 ?
C55 C56 . 1.376(9) ?
C56 H56 . 0.950 ?
C56 C57 . 1.368(9) ?
C57 H57 . 0.950 ?
C57 C58 . 1.398(8) ?
C58 H58 . 0.950 ?
P4 C59 . 1.829(5) ?
P4 C65 . 1.815(5) ?
P4 C71 . 1.838(5) ?
C59 C60 . 1.398(7) ?
C59 C64 . 1.402(7) ?
C60 H60 . 0.950 ?
C60 C61 . 1.383(8) ?
C61 H61 . 0.950 ?
C61 C62 . 1.382(9) ?
C62 H62 . 0.950 ?
C62 C63 . 1.376(9) ?
C63 H63 . 0.950 ?
C63 C64 . 1.382(8) ?
C64 H64 . 0.950 ?
C65 C66 . 1.397(7) ?
C65 C70 . 1.391(7) ?
C66 H66 . 0.950 ?
C66 C67 . 1.386(8) ?
C67 H67 . 0.950 ?
C67 C68 . 1.374(8) ?
C68 H68 . 0.950 ?
C68 C69 . 1.383(8) ?
C69 H69 . 0.950 ?
C69 C70 . 1.393(7) ?
C70 H70 . 0.950 ?
C71 C72 . 1.376(8) ?
C71 C76 . 1.389(7) ?
C72 H72 . 0.950 ?
C72 C73 . 1.401(8) ?
C73 H73 . 0.950 ?
C73 C74 . 1.380(9) ?
C74 H74 . 0.950 ?
C74 C75 . 1.372(9) ?
C75 H75 . 0.950 ?
C75 C76 . 1.391(8) ?
C76 H76 . 0.950 ?
